data_4029179
loop_
_publ_author_name
'Takeda, Momotaro'
'Takatsu, Keishi'
'Shintani, Ryo'
'Hayashi, Tamio'

_publ_section_title
;
 Synthesis of quaternary carbon stereocenters by copper-catalyzed
 asymmetric allylic substitution of allyl phosphates with arylboronates.
;
_journal_issue 6
_journal_name_full 'The Journal of organic chemistry'
_journal_page_first 2354
_journal_page_last 2367
_journal_paper_doi 10.1021/jo500068p
_journal_volume 79
_journal_year 2014
_chemical_absolute_configuration rm
_chemical_formula_sum 'C24 H31 Cl F6 N2 O P'
_chemical_formula_weight 543.93
_chemical_name_systematic
; 
 ? 
;
_space_group_IT_number 4
_symmetry_cell_setting monoclinic
_symmetry_space_group_name_Hall 'P 2yb'
_symmetry_space_group_name_H-M 'P 1 21 1'
_atom_sites_solution_hydrogens geom
_atom_sites_solution_primary direct
_atom_sites_solution_secondary difmap
_audit_creation_method SHELXL-97
_cell_angle_alpha 90.00
_cell_angle_beta 100.9045(13)
_cell_angle_gamma 90.00
_cell_formula_units_Z 4
_cell_length_a 10.2658(2)
_cell_length_b 14.8585(3)
_cell_length_c 17.0388(4)
_cell_measurement_temperature 93(2)
_cell_volume 2552.07(9)
_computing_structure_refinement 'SHELXL-97 (Sheldrick, 1997)'
_computing_structure_solution 'SHELXS-97 (Sheldrick, 1990)'
_diffrn_ambient_temperature 93(2)
_diffrn_measured_fraction_theta_full 0.998
_diffrn_measured_fraction_theta_max 0.998
_diffrn_radiation_monochromator graphite
_diffrn_radiation_source 'fine-focus sealed tube'
_diffrn_radiation_type CuK\a
_diffrn_radiation_wavelength 1.54187
_diffrn_reflns_av_R_equivalents 0.0828
_diffrn_reflns_av_sigmaI/netI 0.0997
_diffrn_reflns_limit_h_max 11
_diffrn_reflns_limit_h_min -12
_diffrn_reflns_limit_k_max 17
_diffrn_reflns_limit_k_min -17
_diffrn_reflns_limit_l_max 20
_diffrn_reflns_limit_l_min -20
_diffrn_reflns_number 25869
_diffrn_reflns_theta_full 68.25
_diffrn_reflns_theta_max 68.25
_diffrn_reflns_theta_min 3.98
_exptl_absorpt_coefficient_mu 2.498
_exptl_absorpt_correction_T_max 0.6350
_exptl_absorpt_correction_T_min 0.5212
_exptl_crystal_density_diffrn 1.416
_exptl_crystal_density_method 'not measured'
_exptl_crystal_F_000 1132
_exptl_crystal_size_max 0.30
_exptl_crystal_size_mid 0.20
_exptl_crystal_size_min 0.20
_refine_diff_density_max 0.496
_refine_diff_density_min -0.534
_refine_diff_density_rms 0.063
_refine_ls_abs_structure_details 'Flack H D (1983), Acta Cryst. A39, 876-881'
_refine_ls_abs_structure_Flack 0.10(2)
_refine_ls_extinction_method none
_refine_ls_goodness_of_fit_ref 1.095
_refine_ls_hydrogen_treatment mixed
_refine_ls_matrix_type full
_refine_ls_number_parameters 642
_refine_ls_number_reflns 8634
_refine_ls_number_restraints 1
_refine_ls_restrained_S_all 1.095
_refine_ls_R_factor_all 0.0966
_refine_ls_R_factor_gt 0.0689
_refine_ls_shift/su_max 0.011
_refine_ls_shift/su_mean 0.001
_refine_ls_structure_factor_coef Fsqd
_refine_ls_weighting_details 'calc w=1/[\s^2^(Fo^2^)+(0.0860P)^2^+0.0000P] where P=(Fo^2^+2Fc^2^)/3'
_refine_ls_weighting_scheme calc
_refine_ls_wR_factor_gt 0.1706
_refine_ls_wR_factor_ref 0.1901
_reflns_number_gt 6067
_reflns_number_total 8634
_reflns_threshold_expression >2sigma(I)
_cod_data_source_file jo500068p_si_001.cif
_cod_data_source_block 1114yu
_cod_depositor_comments
;
The following automatic conversions were performed:
'_atom_site_symetry_multiplicity' tag replaced with
'_atom_site_symmetry_multiplicity'.

Automatic conversion script
Id: cif_correct_tags 1440 2010-10-19 06:21:57Z saulius 
;
_cod_original_sg_symbol_H-M 'P 21'
_cod_database_code 4029179

loop_
_symmetry_equiv_pos_as_xyz
'x, y, z'
'-x, y+1/2, -z'

loop_
_atom_site_label
_atom_site_type_symbol
_atom_site_fract_x
_atom_site_fract_y
_atom_site_fract_z
_atom_site_U_iso_or_equiv
_atom_site_adp_type
_atom_site_occupancy
_atom_site_symmetry_multiplicity
_atom_site_calc_flag
_atom_site_refinement_flags
C1 C -0.0421(5) 1.2758(4) 0.0312(3) 0.0367(12) Uani 1 1 d .
H1 H -0.0318 1.2930 -0.0210 0.044 Uiso 1 1 calc R
C2 C 0.0099(5) 1.2407(4) 0.1639(3) 0.0411(13) Uani 1 1 d .
H2 H 0.0328 1.2886 0.2045 0.049 Uiso 1 1 calc R
H3 H 0.0478 1.1829 0.1866 0.049 Uiso 1 1 calc R
C3 C -0.1393(5) 1.2336(4) 0.1363(3) 0.0389(13) Uani 1 1 d .
H4 H -0.1703 1.1710 0.1409 0.047 Uiso 1 1 calc R
H5 H -0.1868 1.2740 0.1675 0.047 Uiso 1 1 calc R
C4 C 0.1983(5) 1.2714(4) 0.0846(3) 0.0413(13) Uani 1 1 d .
H6 H 0.2038 1.2929 0.0297 0.050 Uiso 1 1 calc R
C5 C 0.2789(5) 1.1849(4) 0.1014(4) 0.0467(14) Uani 1 1 d .
H7 H 0.2528 1.1529 0.1477 0.056 Uiso 1 1 calc R
C6 C 0.4218(5) 1.2192(4) 0.1255(4) 0.0483(15) Uani 1 1 d .
H8 H 0.4772 1.1765 0.1621 0.058 Uiso 1 1 calc R
H9 H 0.4626 1.2290 0.0780 0.058 Uiso 1 1 calc R
C7 C 0.4051(5) 1.3064(4) 0.1669(3) 0.0430(14) Uani 1 1 d .
C8 C 0.4953(6) 1.3550(5) 0.2222(4) 0.0568(18) Uani 1 1 d .
H10 H 0.5845 1.3352 0.2378 0.068 Uiso 1 1 calc R
C9 C 0.4529(7) 1.4317(5) 0.2535(4) 0.0611(19) Uani 1 1 d .
H11 H 0.5140 1.4651 0.2914 0.073 Uiso 1 1 calc R
C10 C 0.3275(7) 1.4617(5) 0.2325(4) 0.0641(18) Uani 1 1 d .
H12 H 0.3020 1.5155 0.2557 0.077 Uiso 1 1 calc R
C11 C 0.2328(6) 1.4141(5) 0.1763(4) 0.0530(16) Uani 1 1 d .
H13 H 0.1443 1.4351 0.1609 0.064 Uiso 1 1 calc R
C12 C 0.2745(5) 1.3367(4) 0.1454(3) 0.0420(13) Uani 1 1 d .
C13 C -0.2890(5) 1.2741(4) 0.0025(3) 0.0385(13) Uani 1 1 d .
C14 C -0.3563(5) 1.3531(4) 0.0127(3) 0.0397(13) Uani 1 1 d .
C15 C -0.4863(5) 1.3629(4) -0.0299(3) 0.0387(13) Uani 1 1 d .
C16 C -0.5449(5) 1.2938(4) -0.0809(3) 0.0399(13) Uani 1 1 d .
C17 C -0.4749(5) 1.2145(4) -0.0901(3) 0.0401(13) Uani 1 1 d .
C18 C -0.3432(5) 1.2051(4) -0.0468(3) 0.0359(12) Uani 1 1 d .
C19 C -0.2910(5) 1.4275(4) 0.0686(3) 0.0475(14) Uani 1 1 d .
H14 H -0.2000 1.4099 0.0921 0.071 Uiso 1 1 calc R
H15 H -0.3416 1.4369 0.1113 0.071 Uiso 1 1 calc R
H16 H -0.2895 1.4834 0.0383 0.071 Uiso 1 1 calc R
C20 C -0.5616(6) 1.4482(4) -0.0194(4) 0.0505(16) Uani 1 1 d .
H63 H -0.6404 1.4523 -0.0619 0.076 Uiso 1 1 calc R
H64 H -0.5044 1.5004 -0.0222 0.076 Uiso 1 1 calc R
H65 H -0.5888 1.4471 0.0327 0.076 Uiso 1 1 calc R
C21 C -0.6848(5) 1.3009(5) -0.1246(3) 0.0473(15) Uani 1 1 d .
H66 H -0.7084 1.2466 -0.1569 0.071 Uiso 1 1 calc R
H67 H -0.6940 1.3538 -0.1596 0.071 Uiso 1 1 calc R
H68 H -0.7441 1.3070 -0.0861 0.071 Uiso 1 1 calc R
C22 C -0.5413(5) 1.1405(4) -0.1428(3) 0.0479(15) Uani 1 1 d .
H23 H -0.6174 1.1180 -0.1215 0.072 Uiso 1 1 calc R
H24 H -0.4781 1.0914 -0.1443 0.072 Uiso 1 1 calc R
H25 H -0.5719 1.1638 -0.1969 0.072 Uiso 1 1 calc R
C23 C -0.2607(5) 1.1225(4) -0.0569(3) 0.0454(14) Uani 1 1 d .
H26 H -0.2284 1.1269 -0.1074 0.068 Uiso 1 1 calc R
H27 H -0.3154 1.0684 -0.0576 0.068 Uiso 1 1 calc R
H28 H -0.1850 1.1189 -0.0124 0.068 Uiso 1 1 calc R
N1 N 0.0578(4) 1.2631(3) 0.0904(2) 0.0381(10) Uani 1 1 d .
N2 N -0.1585(4) 1.2623(3) 0.0512(2) 0.0354(10) Uani 1 1 d .
O1 O 0.2644(4) 1.1259(3) 0.0351(2) 0.0531(11) Uani 1 1 d .
H61 H 0.1945 1.0958 0.0323 0.080 Uiso 1 1 calc R
C24 C 1.0168(5) 0.4415(4) 0.6450(3) 0.0384(13) Uani 1 1 d .
H29 H 1.0056 0.4002 0.6858 0.046 Uiso 1 1 calc R
C25 C 0.9682(5) 0.5498(4) 0.5489(3) 0.0442(14) Uani 1 1 d .
H30 H 0.9592 0.6137 0.5633 0.053 Uiso 1 1 calc R
H31 H 0.9202 0.5397 0.4935 0.053 Uiso 1 1 calc R
C26 C 1.1148(5) 0.5225(5) 0.5585(3) 0.0486(15) Uani 1 1 d .
H32 H 1.1335 0.4958 0.5086 0.058 Uiso 1 1 calc R
H33 H 1.1739 0.5748 0.5734 0.058 Uiso 1 1 calc R
C27 C 0.7785(4) 0.4804(4) 0.6108(3) 0.0385(13) Uani 1 1 d .
H34 H 0.7715 0.4457 0.6602 0.046 Uiso 1 1 calc R
C28 C 0.6970(5) 0.4315(4) 0.5374(3) 0.0475(15) Uani 1 1 d .
H35 H 0.7287 0.4503 0.4878 0.057 Uiso 1 1 calc R
C29 C 0.5545(5) 0.4665(5) 0.5347(3) 0.0474(14) Uani 1 1 d .
H36 H 0.5040 0.4685 0.4792 0.057 Uiso 1 1 calc R
H37 H 0.5064 0.4281 0.5673 0.057 Uiso 1 1 calc R
C30 C 0.5747(5) 0.5572(5) 0.5686(3) 0.0441(15) Uani 1 1 d .
C31 C 0.4894(6) 0.6302(5) 0.5654(4) 0.0568(18) Uani 1 1 d .
H38 H 0.4010 0.6250 0.5366 0.068 Uiso 1 1 calc R
C32 C 0.5312(6) 0.7106(5) 0.6037(4) 0.0548(16) Uani 1 1 d .
H39 H 0.4704 0.7591 0.6015 0.066 Uiso 1 1 calc R
C33 C 0.6615(6) 0.7212(5) 0.6455(4) 0.0539(16) Uani 1 1 d .
H40 H 0.6908 0.7767 0.6702 0.065 Uiso 1 1 calc R
C34 C 0.7477(5) 0.6472(4) 0.6497(3) 0.0449(14) Uani 1 1 d .
H41 H 0.8358 0.6523 0.6791 0.054 Uiso 1 1 calc R
C35 C 0.7064(5) 0.5672(4) 0.6117(3) 0.0415(13) Uani 1 1 d .
C36 C 1.2566(5) 0.4131(4) 0.6552(3) 0.0416(13) Uani 1 1 d .
C37 C 1.3508(5) 0.4625(4) 0.7093(3) 0.0394(12) Uani 1 1 d .
C38 C 1.4754(5) 0.4211(4) 0.7365(3) 0.0391(13) Uani 1 1 d .
C39 C 1.5010(5) 0.3351(5) 0.7110(3) 0.0439(14) Uani 1 1 d .
C40 C 1.4065(5) 0.2882(4) 0.6571(3) 0.0429(14) Uani 1 1 d .
C41 C 1.2817(6) 0.3274(4) 0.6269(3) 0.0472(14) Uani 1 1 d .
C42 C 1.3196(5) 0.5530(4) 0.7360(3) 0.0457(14) Uani 1 1 d .
H42 H 1.2247 0.5651 0.7182 0.069 Uiso 1 1 calc R
H43 H 1.3713 0.5980 0.7131 0.069 Uiso 1 1 calc R
H44 H 1.3418 0.5561 0.7945 0.069 Uiso 1 1 calc R
C43 C 1.5793(5) 0.4773(5) 0.7920(4) 0.0526(16) Uani 1 1 d .
H45 H 1.6542 0.4388 0.8153 0.079 Uiso 1 1 calc R
H46 H 1.5395 0.5033 0.8348 0.079 Uiso 1 1 calc R
H47 H 1.6108 0.5259 0.7613 0.079 Uiso 1 1 calc R
C44 C 1.6381(6) 0.2905(5) 0.7389(4) 0.0550(16) Uani 1 1 d .
H48 H 1.6265 0.2321 0.7635 0.083 Uiso 1 1 calc R
H49 H 1.6936 0.3294 0.7780 0.083 Uiso 1 1 calc R
H50 H 1.6811 0.2816 0.6928 0.083 Uiso 1 1 calc R
C45 C 1.4403(7) 0.1981(5) 0.6271(4) 0.0652(19) Uani 1 1 d .
H51 H 1.5068 0.1686 0.6679 0.098 Uiso 1 1 calc R
H52 H 1.4761 0.2059 0.5781 0.098 Uiso 1 1 calc R
H53 H 1.3602 0.1608 0.6157 0.098 Uiso 1 1 calc R
C46 C 1.1823(6) 0.2790(5) 0.5653(4) 0.0620(18) Uani 1 1 d .
H54 H 1.1049 0.3177 0.5482 0.093 Uiso 1 1 calc R
H55 H 1.1545 0.2235 0.5885 0.093 Uiso 1 1 calc R
H56 H 1.2226 0.2642 0.5192 0.093 Uiso 1 1 calc R
N3 N 1.1313(4) 0.4549(3) 0.6239(3) 0.0413(11) Uani 1 1 d .
N4 N 0.9193(4) 0.4892(3) 0.6057(2) 0.0401(11) Uani 1 1 d .
O2 O 0.7073(4) 0.3365(3) 0.5465(3) 0.0572(11) Uani 1 1 d .
H62 H 0.7514 0.3155 0.5139 0.086 Uiso 1 1 calc R
P1 P 0.00800(13) 0.96768(11) 0.12228(9) 0.0419(3) Uani 1 1 d .
F1 F -0.1203(3) 1.0012(2) 0.1548(2) 0.0557(9) Uani 1 1 d .
F2 F 0.0140(3) 1.0625(2) 0.07720(19) 0.0517(8) Uani 1 1 d .
F3 F 0.1012(3) 1.0085(2) 0.19994(18) 0.0506(8) Uani 1 1 d .
F4 F 0.1354(3) 0.9347(3) 0.0898(2) 0.0595(10) Uani 1 1 d .
F5 F 0.0035(3) 0.8743(3) 0.1679(2) 0.0668(10) Uani 1 1 d .
F6 F -0.0863(3) 0.9272(3) 0.0450(2) 0.0550(9) Uani 1 1 d .
P2 P 0.88785(16) 0.32516(13) 0.36396(9) 0.0559(5) Uani 1 1 d .
F7 F 0.7451(4) 0.3548(5) 0.3674(3) 0.133(3) Uani 1 1 d .
F8 F 0.9438(5) 0.4027(4) 0.4211(3) 0.1075(17) Uani 1 1 d .
F9 F 0.8856(4) 0.3796(3) 0.2838(3) 0.0742(11) Uani 1 1 d .
F10 F 1.0257(6) 0.2911(6) 0.3617(3) 0.146(3) Uani 1 1 d .
F11 F 0.8853(5) 0.2666(4) 0.4436(2) 0.1043(17) Uani 1 1 d .
F12 F 0.8281(8) 0.2437(4) 0.3122(3) 0.154(3) Uani 1 1 d .
Cl1 Cl 1.1172(3) 0.6509(2) 0.37185(19) 0.1202(9) Uani 1 1 d .
C47 C 1.0147(10) 0.5845(7) 0.3065(6) 0.107(3) Uani 1 1 d .
H57 H 1.0617 0.5290 0.2959 0.129 Uiso 1 1 calc R
H58 H 0.9364 0.5673 0.3293 0.129 Uiso 1 1 calc R
C48 C 0.976(3) 0.6304(14) 0.2386(7) 0.43(3) Uani 1 1 d .
H59 H 1.0387 0.6816 0.2438 0.515 Uiso 1 1 calc R
H60 H 0.8900 0.6567 0.2449 0.515 Uiso 1 1 calc R
Cl2 Cl 0.9541(3) 0.60610(17) 0.14718(15) 0.1012(8) Uani 1 1 d .

loop_
_atom_site_aniso_label
_atom_site_aniso_U_11
_atom_site_aniso_U_22
_atom_site_aniso_U_33
_atom_site_aniso_U_23
_atom_site_aniso_U_13
_atom_site_aniso_U_12
C1 0.032(3) 0.043(3) 0.034(3) 0.003(2) 0.005(2) -0.003(2)
C2 0.037(3) 0.053(4) 0.034(3) 0.000(3) 0.008(2) -0.002(3)
C3 0.039(3) 0.042(3) 0.036(3) 0.000(2) 0.010(2) 0.000(3)
C4 0.032(3) 0.045(4) 0.048(3) 0.011(3) 0.009(2) 0.004(3)
C5 0.036(3) 0.048(4) 0.059(4) 0.001(3) 0.015(3) 0.000(3)
C6 0.029(3) 0.058(4) 0.058(3) 0.016(3) 0.009(2) -0.002(3)
C7 0.039(3) 0.045(4) 0.046(3) 0.012(3) 0.011(2) -0.003(3)
C8 0.034(3) 0.074(5) 0.059(4) 0.018(4) -0.002(3) -0.015(3)
C9 0.057(4) 0.064(5) 0.059(4) 0.010(4) 0.000(3) -0.028(4)
C10 0.081(5) 0.044(4) 0.067(4) -0.005(4) 0.014(3) -0.024(4)
C11 0.043(3) 0.052(4) 0.062(4) 0.012(3) 0.005(3) -0.002(3)
C12 0.032(3) 0.043(4) 0.048(3) 0.015(3) 0.002(2) -0.001(3)
C13 0.030(3) 0.053(4) 0.032(2) 0.006(3) 0.005(2) 0.002(3)
C14 0.034(3) 0.049(4) 0.039(3) 0.004(3) 0.014(2) 0.002(3)
C15 0.032(3) 0.044(4) 0.042(3) 0.009(3) 0.011(2) 0.002(2)
C16 0.033(3) 0.047(4) 0.041(3) 0.008(3) 0.011(2) 0.003(3)
C17 0.030(3) 0.051(4) 0.037(3) 0.000(3) 0.002(2) -0.007(3)
C18 0.026(2) 0.039(3) 0.045(3) 0.004(2) 0.011(2) -0.002(2)
C19 0.044(3) 0.044(4) 0.056(3) -0.004(3) 0.013(3) -0.005(3)
C20 0.042(3) 0.050(4) 0.061(4) 0.008(3) 0.016(3) 0.008(3)
C21 0.031(3) 0.061(4) 0.049(3) -0.001(3) 0.004(2) 0.006(3)
C22 0.036(3) 0.058(4) 0.050(3) 0.004(3) 0.009(2) -0.001(3)
C23 0.040(3) 0.045(4) 0.051(3) -0.005(3) 0.008(2) 0.004(3)
N1 0.029(2) 0.046(3) 0.039(2) 0.004(2) 0.0054(17) -0.004(2)
N2 0.029(2) 0.043(3) 0.037(2) 0.002(2) 0.0117(17) 0.002(2)
O1 0.045(2) 0.057(3) 0.062(3) -0.006(2) 0.022(2) -0.003(2)
C24 0.036(3) 0.040(4) 0.039(3) -0.006(2) 0.004(2) -0.005(2)
C25 0.036(3) 0.047(4) 0.049(3) 0.003(3) 0.006(2) 0.002(3)
C26 0.034(3) 0.062(4) 0.051(3) 0.013(3) 0.013(2) 0.000(3)
C27 0.025(2) 0.052(4) 0.038(3) 0.006(3) 0.0030(19) 0.005(3)
C28 0.041(3) 0.056(4) 0.047(3) -0.008(3) 0.011(2) -0.015(3)
C29 0.035(3) 0.064(4) 0.042(3) 0.001(3) 0.003(2) -0.010(3)
C30 0.028(3) 0.069(5) 0.035(3) 0.007(3) 0.006(2) -0.002(3)
C31 0.037(3) 0.087(6) 0.050(3) 0.013(4) 0.017(3) 0.007(4)
C32 0.049(4) 0.057(4) 0.061(4) 0.006(3) 0.017(3) 0.012(3)
C33 0.058(4) 0.058(4) 0.049(3) 0.000(3) 0.018(3) 0.017(3)
C34 0.035(3) 0.053(4) 0.048(3) -0.003(3) 0.010(2) -0.006(3)
C35 0.039(3) 0.057(4) 0.030(3) 0.002(3) 0.008(2) 0.005(3)
C36 0.030(3) 0.052(4) 0.043(3) -0.003(3) 0.006(2) 0.003(3)
C37 0.031(3) 0.051(4) 0.037(3) -0.001(3) 0.008(2) -0.003(3)
C38 0.032(3) 0.051(4) 0.035(3) -0.002(3) 0.007(2) 0.000(3)
C39 0.035(3) 0.060(4) 0.039(3) 0.010(3) 0.013(2) 0.010(3)
C40 0.048(3) 0.043(4) 0.041(3) -0.003(3) 0.017(2) 0.005(3)
C41 0.046(3) 0.051(4) 0.042(3) -0.010(3) 0.002(2) 0.002(3)
C42 0.043(3) 0.050(4) 0.046(3) -0.003(3) 0.011(2) -0.009(3)
C43 0.033(3) 0.066(5) 0.057(3) -0.007(3) 0.005(2) -0.002(3)
C44 0.041(3) 0.065(5) 0.061(4) 0.005(3) 0.016(3) 0.011(3)
C45 0.074(5) 0.062(5) 0.060(4) -0.006(4) 0.012(3) 0.011(4)
C46 0.057(4) 0.055(5) 0.068(4) -0.012(3) -0.004(3) -0.002(3)
N3 0.031(2) 0.049(3) 0.043(2) 0.014(2) 0.0056(18) 0.003(2)
N4 0.029(2) 0.049(3) 0.042(2) 0.003(2) 0.0078(18) -0.001(2)
O2 0.059(3) 0.046(3) 0.068(3) -0.007(2) 0.017(2) -0.007(2)
P1 0.0304(6) 0.0448(9) 0.0500(8) -0.0069(7) 0.0061(5) 0.0008(7)
F1 0.0383(17) 0.057(2) 0.076(2) -0.0152(19) 0.0208(16) -0.0049(16)
F2 0.0523(19) 0.047(2) 0.0535(19) 0.0006(16) 0.0052(15) -0.0021(17)
F3 0.0445(17) 0.054(2) 0.0502(18) -0.0092(16) 0.0020(14) -0.0046(16)
F4 0.0314(16) 0.079(3) 0.068(2) -0.023(2) 0.0082(15) 0.0044(17)
F5 0.062(2) 0.050(2) 0.087(3) 0.002(2) 0.008(2) 0.0001(19)
F6 0.0305(16) 0.064(2) 0.066(2) -0.0223(18) -0.0025(14) -0.0035(16)
P2 0.0514(9) 0.0700(12) 0.0442(8) -0.0129(8) 0.0039(6) 0.0070(9)
F7 0.060(3) 0.267(8) 0.066(3) 0.005(4) -0.002(2) 0.029(4)
F8 0.133(4) 0.099(4) 0.084(3) -0.042(3) 0.003(3) -0.017(3)
F9 0.083(3) 0.054(3) 0.084(3) 0.004(2) 0.013(2) 0.003(2)
F10 0.112(4) 0.246(8) 0.090(3) 0.018(4) 0.043(3) 0.107(5)
F11 0.146(4) 0.116(4) 0.051(2) 0.008(3) 0.018(3) 0.016(4)
F12 0.314(9) 0.092(4) 0.058(3) -0.017(3) 0.038(4) -0.082(5)
Cl1 0.0963(17) 0.108(2) 0.152(2) -0.0278(18) 0.0114(15) -0.0352(16)
C47 0.115(7) 0.092(7) 0.103(7) -0.041(6) -0.012(6) 0.018(6)
C48 0.79(5) 0.32(3) 0.084(9) -0.089(12) -0.174(18) 0.42(3)
Cl2 0.1101(17) 0.0992(19) 0.1072(17) 0.0121(14) 0.0536(14) 0.0243(14)

loop_
_atom_type_symbol
_atom_type_description
_atom_type_scat_dispersion_real
_atom_type_scat_dispersion_imag
_atom_type_scat_source
C C 0.0181 0.0091 'International Tables Vol C Tables 4.2.6.8 and 6.1.1.4'
H H 0.0000 0.0000 'International Tables Vol C Tables 4.2.6.8 and 6.1.1.4'
Cl Cl 0.3639 0.7018 'International Tables Vol C Tables 4.2.6.8 and 6.1.1.4'
F F 0.0727 0.0534 'International Tables Vol C Tables 4.2.6.8 and 6.1.1.4'
N N 0.0311 0.0180 'International Tables Vol C Tables 4.2.6.8 and 6.1.1.4'
O O 0.0492 0.0322 'International Tables Vol C Tables 4.2.6.8 and 6.1.1.4'
P P 0.2955 0.4335 'International Tables Vol C Tables 4.2.6.8 and 6.1.1.4'

loop_
_geom_angle_atom_site_label_1
_geom_angle_atom_site_label_2
_geom_angle_atom_site_label_3
_geom_angle
N1 C1 N2 113.3(4)
N1 C1 H1 123.4
N2 C1 H1 123.4
N1 C2 C3 103.4(4)
N1 C2 H2 111.1
C3 C2 H2 111.1
N1 C2 H3 111.1
C3 C2 H3 111.1
H2 C2 H3 109.0
N2 C3 C2 102.8(4)
N2 C3 H4 111.2
C2 C3 H4 111.2
N2 C3 H5 111.2
C2 C3 H5 111.2
H4 C3 H5 109.1
N1 C4 C12 113.1(4)
N1 C4 C5 114.8(5)
C12 C4 C5 102.6(4)
N1 C4 H6 108.7
C12 C4 H6 108.7
C5 C4 H6 108.7
O1 C5 C4 113.5(5)
O1 C5 C6 111.8(4)
C4 C5 C6 103.1(5)
O1 C5 H7 109.4
C4 C5 H7 109.4
C6 C5 H7 109.4
C7 C6 C5 103.0(5)
C7 C6 H8 111.2
C5 C6 H8 111.2
C7 C6 H9 111.2
C5 C6 H9 111.2
H8 C6 H9 109.1
C8 C7 C12 119.6(6)
C8 C7 C6 130.2(6)
C12 C7 C6 110.1(5)
C9 C8 C7 118.5(6)
C9 C8 H10 120.7
C7 C8 H10 120.7
C10 C9 C8 122.2(7)
C10 C9 H11 118.9
C8 C9 H11 118.9
C9 C10 C11 120.9(7)
C9 C10 H12 119.5
C11 C10 H12 119.5
C12 C11 C10 117.1(6)
C12 C11 H13 121.4
C10 C11 H13 121.4
C11 C12 C7 121.6(6)
C11 C12 C4 129.8(5)
C7 C12 C4 108.5(5)
C18 C13 C14 123.6(5)
C18 C13 N2 119.0(5)
C14 C13 N2 117.3(5)
C13 C14 C15 118.1(5)
C13 C14 C19 121.3(5)
C15 C14 C19 120.7(5)
C16 C15 C14 120.0(5)
C16 C15 C20 121.1(5)
C14 C15 C20 118.9(5)
C15 C16 C17 120.9(5)
C15 C16 C21 121.1(5)
C17 C16 C21 118.0(5)
C16 C17 C18 118.8(5)
C16 C17 C22 119.8(5)
C18 C17 C22 121.3(5)
C13 C18 C17 118.7(5)
C13 C18 C23 120.1(5)
C17 C18 C23 121.2(5)
C14 C19 H14 109.5
C14 C19 H15 109.5
H14 C19 H15 109.5
C14 C19 H16 109.5
H14 C19 H16 109.5
H15 C19 H16 109.5
C15 C20 H63 109.5
C15 C20 H64 109.5
H63 C20 H64 109.5
C15 C20 H65 109.5
H63 C20 H65 109.5
H64 C20 H65 109.5
C16 C21 H66 109.5
C16 C21 H67 109.5
H66 C21 H67 109.5
C16 C21 H68 109.5
H66 C21 H68 109.5
H67 C21 H68 109.5
C17 C22 H23 109.5
C17 C22 H24 109.5
H23 C22 H24 109.5
C17 C22 H25 109.5
H23 C22 H25 109.5
H24 C22 H25 109.5
C18 C23 H26 109.5
C18 C23 H27 109.5
H26 C23 H27 109.5
C18 C23 H28 109.5
H26 C23 H28 109.5
H27 C23 H28 109.5
C1 N1 C2 110.5(4)
C1 N1 C4 124.8(4)
C2 N1 C4 124.7(4)
C1 N2 C13 128.3(4)
C1 N2 C3 109.6(4)
C13 N2 C3 122.1(4)
C5 O1 H61 109.5
N4 C24 N3 114.8(5)
N4 C24 H29 122.6
N3 C24 H29 122.6
N4 C25 C26 102.6(4)
N4 C25 H30 111.3
C26 C25 H30 111.3
N4 C25 H31 111.3
C26 C25 H31 111.3
H30 C25 H31 109.2
N3 C26 C25 103.2(4)
N3 C26 H32 111.1
C25 C26 H32 111.1
N3 C26 H33 111.1
C25 C26 H33 111.1
H32 C26 H33 109.1
N4 C27 C35 114.8(5)
N4 C27 C28 112.3(4)
C35 C27 C28 102.8(4)
N4 C27 H34 108.9
C35 C27 H34 108.9
C28 C27 H34 108.9
O2 C28 C29 112.8(5)
O2 C28 C27 111.1(5)
C29 C28 C27 103.2(4)
O2 C28 H35 109.9
C29 C28 H35 109.9
C27 C28 H35 109.9
C30 C29 C28 103.6(4)
C30 C29 H36 111.0
C28 C29 H36 111.0
C30 C29 H37 111.0
C28 C29 H37 111.0
H36 C29 H37 109.0
C31 C30 C35 118.1(6)
C31 C30 C29 131.4(5)
C35 C30 C29 110.5(5)
C32 C31 C30 121.1(6)
C32 C31 H38 119.5
C30 C31 H38 119.5
C31 C32 C33 121.0(6)
C31 C32 H39 119.5
C33 C32 H39 119.5
C34 C33 C32 118.1(6)
C34 C33 H40 121.0
C32 C33 H40 121.0
C35 C34 C33 121.0(5)
C35 C34 H41 119.5
C33 C34 H41 119.5
C34 C35 C30 120.7(6)
C34 C35 C27 129.9(5)
C30 C35 C27 109.4(5)
C41 C36 C37 123.4(5)
C41 C36 N3 118.3(5)
C37 C36 N3 118.2(5)
C36 C37 C38 116.9(5)
C36 C37 C42 120.9(5)
C38 C37 C42 122.1(5)
C39 C38 C37 120.7(5)
C39 C38 C43 122.9(5)
C37 C38 C43 116.4(5)
C40 C39 C38 121.2(5)
C40 C39 C44 117.9(6)
C38 C39 C44 120.9(5)
C39 C40 C41 120.3(5)
C39 C40 C45 119.7(5)
C41 C40 C45 119.8(5)
C36 C41 C40 117.5(5)
C36 C41 C46 122.0(5)
C40 C41 C46 120.5(6)
C37 C42 H42 109.5
C37 C42 H43 109.5
H42 C42 H43 109.5
C37 C42 H44 109.5
H42 C42 H44 109.5
H43 C42 H44 109.5
C38 C43 H45 109.5
C38 C43 H46 109.5
H45 C43 H46 109.5
C38 C43 H47 109.5
H45 C43 H47 109.5
H46 C43 H47 109.5
C39 C44 H48 109.5
C39 C44 H49 109.5
H48 C44 H49 109.5
C39 C44 H50 109.5
H48 C44 H50 109.5
H49 C44 H50 109.5
C40 C45 H51 109.5
C40 C45 H52 109.5
H51 C45 H52 109.5
C40 C45 H53 109.5
H51 C45 H53 109.5
H52 C45 H53 109.5
C41 C46 H54 109.5
C41 C46 H55 109.5
H54 C46 H55 109.5
C41 C46 H56 109.5
H54 C46 H56 109.5
H55 C46 H56 109.5
C24 N3 C36 128.3(5)
C24 N3 C26 109.2(4)
C36 N3 C26 122.5(4)
C24 N4 C27 126.1(5)
C24 N4 C25 110.1(4)
C27 N4 C25 123.6(4)
C28 O2 H62 109.5
F4 P1 F6 90.39(18)
F4 P1 F3 90.11(17)
F6 P1 F3 179.49(19)
F4 P1 F5 90.2(2)
F6 P1 F5 90.3(2)
F3 P1 F5 89.7(2)
F4 P1 F1 179.8(3)
F6 P1 F1 89.56(18)
F3 P1 F1 89.94(18)
F5 P1 F1 90.0(2)
F4 P1 F2 89.8(2)
F6 P1 F2 90.48(19)
F3 P1 F2 89.53(19)
F5 P1 F2 179.2(2)
F1 P1 F2 90.1(2)
F10 P2 F7 177.0(5)
F10 P2 F8 91.6(4)
F7 P2 F8 90.3(3)
F10 P2 F12 89.8(4)
F7 P2 F12 88.2(4)
F8 P2 F12 175.5(3)
F10 P2 F9 90.5(3)
F7 P2 F9 91.6(3)
F8 P2 F9 96.0(3)
F12 P2 F9 88.2(3)
F10 P2 F11 90.3(3)
F7 P2 F11 87.4(3)
F8 P2 F11 86.3(3)
F12 P2 F11 89.4(3)
F9 P2 F11 177.5(3)
C48 C47 Cl1 108.5(13)
C48 C47 H57 110.0
Cl1 C47 H57 110.0
C48 C47 H58 110.0
Cl1 C47 H58 110.0
H57 C47 H58 108.4
C47 C48 Cl2 134.8(12)
C47 C48 H59 103.5
Cl2 C48 H59 103.5
C47 C48 H60 103.5
Cl2 C48 H60 103.5
H59 C48 H60 105.3

loop_
_geom_bond_atom_site_label_1
_geom_bond_atom_site_label_2
_geom_bond_distance
C1 N1 1.309(6)
C1 N2 1.318(6)
C1 H1 0.9500
C2 N1 1.467(6)
C2 C3 1.518(7)
C2 H2 0.9900
C2 H3 0.9900
C3 N2 1.487(6)
C3 H4 0.9900
C3 H5 0.9900
C4 N1 1.470(6)
C4 C12 1.523(8)
C4 C5 1.527(8)
C4 H6 1.0000
C5 O1 1.416(7)
C5 C6 1.534(7)
C5 H7 1.0000
C6 C7 1.500(9)
C6 H8 0.9900
C6 H9 0.9900
C7 C8 1.391(8)
C7 C12 1.397(7)
C8 C9 1.365(10)
C8 H10 0.9500
C9 C10 1.345(10)
C9 H11 0.9500
C10 C11 1.417(9)
C10 H12 0.9500
C11 C12 1.368(9)
C11 H13 0.9500
C13 C18 1.375(7)
C13 C14 1.389(8)
C13 N2 1.447(6)
C14 C15 1.401(7)
C14 C19 1.529(8)
C15 C16 1.405(8)
C15 C20 1.513(8)
C16 C17 1.404(8)
C16 C21 1.491(7)
C17 C18 1.419(7)
C17 C22 1.499(8)
C18 C23 1.520(8)
C19 H14 0.9800
C19 H15 0.9800
C19 H16 0.9800
C20 H63 0.9800
C20 H64 0.9800
C20 H65 0.9800
C21 H66 0.9800
C21 H67 0.9800
C21 H68 0.9800
C22 H23 0.9800
C22 H24 0.9800
C22 H25 0.9800
C23 H26 0.9800
C23 H27 0.9800
C23 H28 0.9800
O1 H61 0.8400
C24 N4 1.304(6)
C24 N3 1.307(6)
C24 H29 0.9500
C25 N4 1.477(7)
C25 C26 1.537(7)
C25 H30 0.9900
C25 H31 0.9900
C26 N3 1.486(7)
C26 H32 0.9900
C26 H33 0.9900
C27 N4 1.470(6)
C27 C35 1.488(8)
C27 C28 1.549(7)
C27 H34 1.0000
C28 O2 1.423(8)
C28 C29 1.546(8)
C28 H35 1.0000
C29 C30 1.465(9)
C29 H36 0.9900
C29 H37 0.9900
C30 C31 1.388(9)
C30 C35 1.418(7)
C31 C32 1.390(10)
C31 H38 0.9500
C32 C33 1.400(9)
C32 H39 0.9500
C33 C34 1.404(9)
C33 H40 0.9500
C34 C35 1.381(8)
C34 H41 0.9500
C36 C41 1.404(8)
C36 C37 1.409(7)
C36 N3 1.437(7)
C37 C38 1.415(7)
C37 C42 1.474(8)
C38 C39 1.391(9)
C38 C43 1.532(8)
C39 C40 1.391(8)
C39 C44 1.547(8)
C40 C41 1.412(8)
C40 C45 1.497(9)
C41 C46 1.501(8)
C42 H42 0.9800
C42 H43 0.9800
C42 H44 0.9800
C43 H45 0.9800
C43 H46 0.9800
C43 H47 0.9800
C44 H48 0.9800
C44 H49 0.9800
C44 H50 0.9800
C45 H51 0.9800
C45 H52 0.9800
C45 H53 0.9800
C46 H54 0.9800
C46 H55 0.9800
C46 H56 0.9800
O2 H62 0.8400
P1 F4 1.591(3)
P1 F6 1.597(3)
P1 F3 1.599(3)
P1 F5 1.595(4)
P1 F1 1.602(3)
P1 F2 1.611(4)
P2 F10 1.510(5)
P2 F7 1.542(5)
P2 F8 1.547(5)
P2 F12 1.555(5)
P2 F9 1.584(4)
P2 F11 1.617(5)
Cl1 C47 1.696(9)
C47 C48 1.336(16)
C47 H57 0.9900
C47 H58 0.9900
C48 Cl2 1.573(11)
C48 H59 0.9900
C48 H60 0.9900

loop_
_geom_torsion_atom_site_label_1
_geom_torsion_atom_site_label_2
_geom_torsion_atom_site_label_3
_geom_torsion_atom_site_label_4
_geom_torsion
N1 C2 C3 N2 -5.6(6)
N1 C4 C5 O1 81.6(6)
C12 C4 C5 O1 -155.3(4)
N1 C4 C5 C6 -157.3(5)
C12 C4 C5 C6 -34.3(5)
O1 C5 C6 C7 155.3(5)
C4 C5 C6 C7 33.0(5)
C5 C6 C7 C8 157.9(6)
C5 C6 C7 C12 -19.5(6)
C12 C7 C8 C9 -0.3(9)
C6 C7 C8 C9 -177.5(6)
C7 C8 C9 C10 -0.2(10)
C8 C9 C10 C11 0.1(10)
C9 C10 C11 C12 0.6(9)
C10 C11 C12 C7 -1.1(8)
C10 C11 C12 C4 -179.8(5)
C8 C7 C12 C11 1.0(8)
C6 C7 C12 C11 178.7(5)
C8 C7 C12 C4 180.0(5)
C6 C7 C12 C4 -2.4(6)
N1 C4 C12 C11 -33.6(8)
C5 C4 C12 C11 -157.9(6)
N1 C4 C12 C7 147.6(4)
C5 C4 C12 C7 23.3(6)
C18 C13 C14 C15 -0.2(8)
N2 C13 C14 C15 -175.7(4)
C18 C13 C14 C19 179.8(5)
N2 C13 C14 C19 4.3(7)
C13 C14 C15 C16 0.2(7)
C19 C14 C15 C16 -179.8(5)
C13 C14 C15 C20 179.7(5)
C19 C14 C15 C20 -0.3(7)
C14 C15 C16 C17 -0.1(8)
C20 C15 C16 C17 -179.6(5)
C14 C15 C16 C21 177.7(5)
C20 C15 C16 C21 -1.8(8)
C15 C16 C17 C18 0.1(8)
C21 C16 C17 C18 -177.8(5)
C15 C16 C17 C22 178.0(5)
C21 C16 C17 C22 0.1(8)
C14 C13 C18 C17 0.1(8)
N2 C13 C18 C17 175.5(4)
C14 C13 C18 C23 177.6(5)
N2 C13 C18 C23 -7.0(7)
C16 C17 C18 C13 0.0(7)
C22 C17 C18 C13 -177.9(5)
C16 C17 C18 C23 -177.5(5)
C22 C17 C18 C23 4.6(8)
N2 C1 N1 C2 -2.3(7)
N2 C1 N1 C4 178.6(5)
C3 C2 N1 C1 5.1(6)
C3 C2 N1 C4 -175.8(5)
C12 C4 N1 C1 125.2(6)
C5 C4 N1 C1 -117.5(6)
C12 C4 N1 C2 -53.8(7)
C5 C4 N1 C2 63.5(7)
N1 C1 N2 C13 176.9(5)
N1 C1 N2 C3 -1.7(7)
C18 C13 N2 C1 84.7(7)
C14 C13 N2 C1 -99.6(6)
C18 C13 N2 C3 -96.8(6)
C14 C13 N2 C3 78.9(7)
C2 C3 N2 C1 4.7(6)
C2 C3 N2 C13 -174.0(5)
N4 C25 C26 N3 -4.1(6)
N4 C27 C28 O2 83.7(6)
C35 C27 C28 O2 -152.4(4)
N4 C27 C28 C29 -155.2(5)
C35 C27 C28 C29 -31.2(5)
O2 C28 C29 C30 150.1(5)
C27 C28 C29 C30 30.1(5)
C28 C29 C30 C31 162.5(6)
C28 C29 C30 C35 -17.9(6)
C35 C30 C31 C32 -0.4(8)
C29 C30 C31 C32 179.2(5)
C30 C31 C32 C33 1.2(9)
C31 C32 C33 C34 -2.0(9)
C32 C33 C34 C35 1.9(9)
C33 C34 C35 C30 -1.1(8)
C33 C34 C35 C27 -177.4(5)
C31 C30 C35 C34 0.4(8)
C29 C30 C35 C34 -179.3(5)
C31 C30 C35 C27 177.3(5)
C29 C30 C35 C27 -2.3(6)
N4 C27 C35 C34 -39.7(7)
C28 C27 C35 C34 -162.0(5)
N4 C27 C35 C30 143.7(4)
C28 C27 C35 C30 21.4(5)
C41 C36 C37 C38 -1.1(8)
N3 C36 C37 C38 -177.3(5)
C41 C36 C37 C42 178.9(5)
N3 C36 C37 C42 2.7(7)
C36 C37 C38 C39 -0.9(7)
C42 C37 C38 C39 179.1(5)
C36 C37 C38 C43 177.0(5)
C42 C37 C38 C43 -3.0(7)
C37 C38 C39 C40 1.4(8)
C43 C38 C39 C40 -176.4(5)
C37 C38 C39 C44 178.5(5)
C43 C38 C39 C44 0.7(8)
C38 C39 C40 C41 0.0(8)
C44 C39 C40 C41 -177.2(5)
C38 C39 C40 C45 176.2(5)
C44 C39 C40 C45 -1.0(8)
C37 C36 C41 C40 2.5(8)
N3 C36 C41 C40 178.7(5)
C37 C36 C41 C46 -176.1(6)
N3 C36 C41 C46 0.1(9)
C39 C40 C41 C36 -1.9(8)
C45 C40 C41 C36 -178.1(5)
C39 C40 C41 C46 176.7(6)
C45 C40 C41 C46 0.5(9)
N4 C24 N3 C36 -179.8(5)
N4 C24 N3 C26 -0.5(7)
C41 C36 N3 C24 81.3(7)
C37 C36 N3 C24 -102.3(7)
C41 C36 N3 C26 -97.9(7)
C37 C36 N3 C26 78.5(7)
C25 C26 N3 C24 3.1(6)
C25 C26 N3 C36 -177.6(5)
N3 C24 N4 C27 172.8(5)
N3 C24 N4 C25 -2.4(6)
C35 C27 N4 C24 139.0(5)
C28 C27 N4 C24 -104.0(6)
C35 C27 N4 C25 -46.3(6)
C28 C27 N4 C25 70.6(7)
C26 C25 N4 C24 4.1(6)
C26 C25 N4 C27 -171.3(5)
Cl1 C47 C48 Cl2 140(3)
